data_2106588
loop_
_publ_author_name
'Senga, Y.'
'Kawahara, A.'

_publ_section_title
;
 The Structure of Synthetic Copper Sodium Phosphate: Cu9 Na6 (P O4)8
;
_journal_name_full 'Acta Crystallographica B (24,1968-38,1982)'
_journal_page_first 2555
_journal_page_last 2558
_journal_volume 36
_journal_year 1980
_chemical_formula_sum 'Cu9 Na6 O32 P8'
_chemical_name_systematic 'Cu9 Na6 (P O4)8'
_space_group_IT_number 2
_symmetry_space_group_name_Hall '-P 1'
_symmetry_space_group_name_H-M 'P -1'
_cell_angle_alpha 102.25
_cell_angle_beta 100.2
_cell_angle_gamma 113.1
_cell_formula_units_Z 1
_cell_length_a 9.3069
_cell_length_b 8.9152
_cell_length_c 8.7838
_cell_volume 627.041
_citation_journal_id_ASTM ACBCAR
_cod_data_source_file Senga_ACBCAR_1980_64.cif
_cod_data_source_block Cu9Na6O32P8
_cod_original_cell_volume 627.0413
_cod_database_code 2106588

loop_
_symmetry_equiv_pos_as_xyz
x,y,z
-x,-y,-z

loop_
_atom_site_label
_atom_site_type_symbol
_atom_site_fract_x
_atom_site_fract_y
_atom_site_fract_z
_atom_site_occupancy
_atom_site_U_iso_or_equiv
Na2 Na+1 0.258 0.7024 0.995 1 0.0
O8 O-2 0.4227 0.4221 0.6175 1 0.0
O5 O-2 0.232 0.5525 0.5885 1 0.0
Cu3 Cu+2 0 0.5 0.5 1 0.0
O11 O-2 0.1346 0.9455 0.3032 1 0.0
O6 O-2 0.2986 0.4741 0.8485 1 0.0
O4 O-2 0.2736 0.4865 0.1947 1 0.0
P1 P+5 0.0911 0.3762 0.1664 1 0.0
O7 O-2 0.1245 0.2481 0.6006 1 0.0
O16 O-2 0.1821 0.1213 0.9258 1 0.0
Na1 Na+1 0.0633 0.9313 0.6448 1 0.0
O12 O-2 0.4327 0.1305 0.4423 1 0.0
Na3 Na+1 0.3445 0.3059 0.3295 1 0.0
O1 O-2 0.0702 0.2041 0.1929 1 0.0
O10 O-2 0.3377 0.8307 0.2788 1 0.0
O3 O-2 0.0142 0.4611 0.276 1 0.0
P4 P+5 0.3512 0.1225 0.961 1 0.0
O9 O-2 0.2695 0.8957 0.5463 1 0.0
O2 O-2 0.9979 0.3377 0.9885 1 0.0
P3 P+5 0.2902 0.9456 0.3935 1 0.0
O15 O-2 0.4261 0.1709 0.1438 1 0.0
O13 O-2 0.4592 0.2634 0.8968 1 0.0
Cu4 Cu+2 0.42624 0.87689 0.71034 1 0.0
Cu5 Cu+2 0.55093 0.29835 0.66178 1 0.0
O14 O-2 0.3322 0.9448 0.8751 1 0.0
Cu1 Cu+2 0 0 0 1 0.0
Cu6 Cu+2 0.06194 0.27281 0.80292 1 0.0
Cu2 Cu+2 0.5 0.5 0 1 0.0
P2 P+5 0.2727 0.4263 0.6604 1 0.0
